data_1544148
loop_
_publ_author_name
'Sivakumar, P.'
'Israel, S.'
'Chakkaravarthi, G.'

_publ_section_title
;
 2-Amino-4-methylpyridinium 2-hydroxybenzoate
;
_journal_coeditor_code HB4080
_journal_issue 9
_journal_name_full IUCrData
_journal_page_first x161443
_journal_paper_doi 10.1107/S2414314616014437
_journal_volume 1
_journal_year 2016
_chemical_formula_iupac 'C6 H9 N2 + , C7 H5 O3 -'
_chemical_formula_moiety 'C7 H5 O3, C6 H9 N2'
_chemical_formula_sum 'C13 H14 N2 O3'
_chemical_formula_weight 246.26
_chemical_name_systematic '2-Amino-4-methylpyridinium 2-hydroxybenzoate'
_space_group_crystal_system monoclinic
_space_group_IT_number 14
_space_group_name_Hall '-P 2ybc'
_space_group_name_H-M_alt 'P 1 21/c 1'
_symmetry_space_group_name_Hall '-P 2ybc'
_symmetry_space_group_name_H-M 'P 1 21/c 1'
_atom_sites_solution_hydrogens mixed
_audit_creation_method SHELXL-2016/4
_cell_angle_alpha 90
_cell_angle_beta 111.225(2)
_cell_angle_gamma 90
_cell_formula_units_Z 8
_cell_length_a 12.6615(9)
_cell_length_b 13.8008(11)
_cell_length_c 15.4039(14)
_cell_measurement_reflns_used 6612
_cell_measurement_temperature 295(2)
_cell_measurement_theta_max 23.60
_cell_measurement_theta_min 2.32
_cell_volume 2509.1(4)
_computing_cell_refinement
;
SAINT (Bruker, 2004)
;
_computing_data_collection
;
APEX2 (Bruker, 2004)
;
_computing_data_reduction
;
SAINT (Bruker, 2004)
;
_computing_molecular_graphics
;
PLATON (Spek, 2009)
;
_computing_publication_material
;
SHELXL2016 (Sheldrick, 2015) and PLATON (Spek, 2009)
;
_computing_structure_refinement
;
SHELXL2016 (Sheldrick, 2015)
;
_computing_structure_solution
;
SHELXS97 (Sheldrick, 2008)
;
_diffrn_ambient_temperature 295(2)
_diffrn_measured_fraction_theta_full 1.000
_diffrn_measured_fraction_theta_max 0.997
_diffrn_measurement_device_type 'Bruker Kappa APEXII CCD'
_diffrn_measurement_method '\w and \f scan'
_diffrn_radiation_type MoK\a
_diffrn_radiation_wavelength 0.71073
_diffrn_reflns_av_R_equivalents 0.0338
_diffrn_reflns_limit_h_max 15
_diffrn_reflns_limit_h_min -15
_diffrn_reflns_limit_k_max 17
_diffrn_reflns_limit_k_min -17
_diffrn_reflns_limit_l_max 18
_diffrn_reflns_limit_l_min -19
_diffrn_reflns_number 27359
_diffrn_reflns_theta_full 25.242
_diffrn_reflns_theta_max 26.169
_diffrn_reflns_theta_min 1.725
_exptl_absorpt_coefficient_mu 0.094
_exptl_absorpt_correction_T_max 0.745
_exptl_absorpt_correction_T_min 0.678
_exptl_absorpt_correction_type multi-scan
_exptl_absorpt_process_details
;
(SADABS; Bruker, 2004)
;
_exptl_crystal_colour colourless
_exptl_crystal_density_diffrn 1.304
_exptl_crystal_description block
_exptl_crystal_F_000 1040
_exptl_crystal_size_max 0.260
_exptl_crystal_size_mid 0.240
_exptl_crystal_size_min 0.200
_refine_diff_density_max 0.265
_refine_diff_density_min -0.215
_refine_ls_extinction_method none
_refine_ls_goodness_of_fit_ref 1.077
_refine_ls_hydrogen_treatment mixed
_refine_ls_matrix_type full
_refine_ls_number_parameters 359
_refine_ls_number_reflns 5010
_refine_ls_number_restraints 8
_refine_ls_restrained_S_all 1.076
_refine_ls_R_factor_all 0.1185
_refine_ls_R_factor_gt 0.0601
_refine_ls_shift/su_max 0.000
_refine_ls_shift/su_mean 0.000
_refine_ls_structure_factor_coef Fsqd
_refine_ls_weighting_details 'w=1/[\s^2^(Fo^2^)+(0.0343P)^2^+2.8450P] where P=(Fo^2^+2Fc^2^)/3'
_refine_ls_weighting_scheme calc
_refine_ls_wR_factor_gt 0.1251
_refine_ls_wR_factor_ref 0.1607
_reflns_number_gt 2989
_reflns_number_total 5010
_cod_data_source_file hb4080sup1.cif
_cod_data_source_block I
_cod_database_code 1544148
_shelx_space_group_comment
;
The symmetry employed for this shelxl refinement is uniquely defined
by the following loop, which should always be used as a source of
symmetry information in preference to the above space-group names.
They are only intended as comments.
;
_shelx_estimated_absorpt_t_min 0.976
_shelx_estimated_absorpt_t_max 0.981

loop_
_space_group_symop_operation_xyz
'x, y, z'
'-x, y+1/2, -z+1/2'
'-x, -y, -z'
'x, -y-1/2, z-1/2'

loop_
_atom_site_type_symbol
_atom_site_label
_atom_site_fract_x
_atom_site_fract_y
_atom_site_fract_z
_atom_site_U_iso_or_equiv
_atom_site_adp_type
_atom_site_calc_flag
_atom_site_occupancy
C C1 0.3683(3) 0.1420(2) 0.0863(2) 0.0459(7) Uani d 1
C C6 0.2754(3) 0.1418(2) 0.0040(3) 0.0673(10) Uani d 1
H H6 0.203120 0.146580 0.006113 0.081 Uiso calc 1
C C5 0.2876(5) 0.1348(3) -0.0803(3) 0.0926(14) Uani d 1
H H5 0.224383 0.135931 -0.135172 0.111 Uiso calc 1
C C4 0.3943(6) 0.1260(3) -0.0829(3) 0.1019(17) Uani d 1
H H4 0.402933 0.120288 -0.140142 0.122 Uiso calc 1
C C3 0.4884(4) 0.1255(3) -0.0027(3) 0.0886(13) Uani d 1
H H3 0.560097 0.119550 -0.005858 0.106 Uiso calc 1
C C2 0.4768(3) 0.1339(2) 0.0828(2) 0.0574(9) Uani d 1
C C7 0.3514(2) 0.1503(2) 0.1759(2) 0.0495(8) Uani d 1
C C8 0.3182(2) 0.3869(2) -0.0761(2) 0.0429(7) Uani d 1
C C9 0.3187(2) 0.4032(2) 0.0137(2) 0.0454(7) Uani d 1
H H9 0.250654 0.414888 0.022009 0.055 Uiso calc 1
C C10 0.4166(2) 0.4021(2) 0.0888(2) 0.0465(7) Uani d 1
C C11 0.5197(3) 0.3858(2) 0.0753(2) 0.0504(8) Uani d 1
C C12 0.5169(2) 0.3711(2) -0.0118(2) 0.0505(8) Uani d 1
H H12 0.584292 0.359920 -0.021349 0.061 Uiso calc 1
C C13 0.4198(3) 0.4157(3) 0.1863(2) 0.0668(10) Uani d 1
H H13A 0.345547 0.432604 0.184730 0.100 Uiso calc 1
H H13B 0.472013 0.466614 0.216086 0.100 Uiso calc 1
H H13C 0.443824 0.356553 0.220642 0.100 Uiso calc 1
C C14 0.1061(2) 0.6973(2) 0.1147(2) 0.0439(7) Uani d 1
C C15 0.0309(3) 0.7700(3) 0.1141(3) 0.0623(9) Uani d 1
H H15 -0.040918 0.753619 0.112752 0.075 Uiso calc 1
C C16 0.0598(4) 0.8659(3) 0.1155(3) 0.0831(12) Uani d 1
H H16 0.007493 0.913827 0.114029 0.100 Uiso calc 1
C C17 0.1663(4) 0.8908(3) 0.1192(3) 0.0840(12) Uani d 1
H H17 0.186402 0.955820 0.121303 0.101 Uiso calc 1
C C18 0.2425(3) 0.8214(3) 0.1198(3) 0.0737(11) Uani d 1
H H18 0.314367 0.839136 0.122314 0.088 Uiso calc 1
C C19 0.2136(3) 0.7240(3) 0.1167(2) 0.0536(8) Uani d 1
C C20 0.0747(2) 0.5936(2) 0.1145(2) 0.0474(7) Uani d 1
C C21 -0.0130(2) 0.6937(2) -0.1326(2) 0.0460(7) Uani d 1
C C22 0.0192(2) 0.7896(2) -0.1379(2) 0.0484(8) Uani d 1
H H22 -0.031505 0.839371 -0.141032 0.058 Uiso calc 1
C C23 0.1235(2) 0.8113(2) -0.1388(2) 0.0486(8) Uani d 1
C C24 0.1985(2) 0.7350(2) -0.1345(2) 0.0562(9) Uani d 1
H H24 0.270064 0.747788 -0.135866 0.067 Uiso calc 1
C C25 0.1660(2) 0.6435(2) -0.1286(3) 0.0595(9) Uani d 1
H H25 0.215866 0.592996 -0.125625 0.071 Uiso calc 1
C C26 0.1601(3) 0.9135(2) -0.1424(3) 0.0679(10) Uani d 1
H H26A 0.095063 0.952753 -0.174757 0.102 Uiso calc 1
H H26B 0.212228 0.915961 -0.174700 0.102 Uiso calc 1
H H26C 0.196441 0.937671 -0.080238 0.102 Uiso calc 1
N N1 0.41871(18) 0.37204(17) -0.08565(18) 0.0449(6) Uani d 1
H H1 0.420195 0.362938 -0.140423 0.054 Uiso calc 1
N N2 0.2249(2) 0.3872(2) -0.1522(2) 0.0576(7) Uani d 1
N N3 0.0624(2) 0.62292(19) -0.12671(19) 0.0492(6) Uani d 1
N N4 -0.1142(2) 0.6683(2) -0.1317(3) 0.0685(9) Uani d 1
O O1 0.5718(2) 0.1361(2) 0.1601(2) 0.0791(8) Uani d 1
O O2 0.25347(17) 0.15946(19) 0.17682(17) 0.0679(7) Uani d 1
O O3 0.43864(17) 0.1485(2) 0.25005(16) 0.0690(7) Uani d 1
O O4 0.2911(2) 0.6573(2) 0.1163(2) 0.0736(8) Uani d 1
O O5 -0.01976(16) 0.57100(16) 0.11794(16) 0.0586(6) Uani d 1
O O6 0.14672(18) 0.53092(16) 0.11156(18) 0.0660(7) Uani d 1
H H1A 0.552(3) 0.140(3) 0.2055(19) 0.103(16) Uiso d 1
H H2A 0.1614(15) 0.391(2) -0.145(2) 0.061(10) Uiso d 1
H H2B 0.230(3) 0.371(2) -0.2043(13) 0.067(11) Uiso d 1
H H3A 0.044(3) 0.5637(10) -0.122(2) 0.058(10) Uiso d 1
H H4A -0.127(3) 0.6079(10) -0.126(3) 0.080(13) Uiso d 1
H H4B -0.160(2) 0.7161(18) -0.141(3) 0.081(13) Uiso d 1
H H4C 0.259(3) 0.6048(17) 0.114(3) 0.108(18) Uiso d 1
H H11 0.593(2) 0.384(2) 0.131(2) 0.046(8) Uiso d 1

loop_
_atom_site_aniso_label
_atom_site_aniso_U_11
_atom_site_aniso_U_22
_atom_site_aniso_U_33
_atom_site_aniso_U_12
_atom_site_aniso_U_13
_atom_site_aniso_U_23
C1 0.0556(18) 0.0360(16) 0.0472(19) -0.0029(14) 0.0200(15) 0.0055(14)
C6 0.079(2) 0.057(2) 0.058(2) -0.0116(19) 0.014(2) 0.0039(18)
C5 0.135(4) 0.072(3) 0.058(3) -0.035(3) 0.021(3) -0.005(2)
C4 0.177(5) 0.082(3) 0.065(3) -0.035(4) 0.066(4) -0.016(3)
C3 0.119(4) 0.089(3) 0.088(3) -0.012(3) 0.073(3) -0.002(3)
C2 0.069(2) 0.053(2) 0.060(2) -0.0050(17) 0.0352(19) 0.0029(17)
C7 0.0419(17) 0.0506(19) 0.058(2) 0.0062(14) 0.0198(16) 0.0095(16)
C8 0.0367(15) 0.0387(16) 0.059(2) -0.0004(13) 0.0240(15) -0.0010(14)
C9 0.0358(15) 0.0468(17) 0.062(2) 0.0011(13) 0.0271(15) 0.0003(15)
C10 0.0499(17) 0.0398(16) 0.058(2) 0.0008(14) 0.0291(16) 0.0024(15)
C11 0.0403(17) 0.0522(19) 0.060(2) 0.0037(15) 0.0191(16) 0.0012(16)
C12 0.0336(15) 0.0514(19) 0.073(2) 0.0040(14) 0.0264(16) -0.0015(17)
C13 0.063(2) 0.078(3) 0.067(2) 0.0048(19) 0.0328(19) 0.002(2)
C14 0.0360(15) 0.0543(19) 0.0413(17) -0.0023(14) 0.0139(13) -0.0021(14)
C15 0.0512(19) 0.058(2) 0.080(3) -0.0002(17) 0.0265(18) -0.0047(19)
C16 0.082(3) 0.059(2) 0.113(4) 0.003(2) 0.040(3) -0.006(2)
C17 0.098(3) 0.055(2) 0.101(3) -0.020(2) 0.037(3) -0.009(2)
C18 0.062(2) 0.080(3) 0.082(3) -0.025(2) 0.029(2) -0.004(2)
C19 0.0444(17) 0.068(2) 0.051(2) -0.0070(16) 0.0192(15) -0.0012(17)
C20 0.0392(16) 0.0555(19) 0.0497(19) 0.0003(15) 0.0187(14) -0.0012(15)
C21 0.0357(15) 0.0540(19) 0.0486(19) 0.0037(14) 0.0156(14) 0.0019(15)
C22 0.0392(16) 0.0510(19) 0.055(2) 0.0090(14) 0.0172(14) 0.0030(15)
C23 0.0423(16) 0.0520(19) 0.0492(19) 0.0001(14) 0.0138(14) 0.0012(15)
C24 0.0350(15) 0.057(2) 0.079(2) -0.0003(15) 0.0241(16) -0.0008(18)
C25 0.0378(16) 0.056(2) 0.088(3) 0.0065(15) 0.0273(17) -0.0015(19)
C26 0.060(2) 0.054(2) 0.091(3) -0.0061(17) 0.028(2) 0.0001(19)
N1 0.0391(13) 0.0483(15) 0.0545(16) 0.0014(11) 0.0257(12) -0.0031(12)
N2 0.0388(15) 0.079(2) 0.060(2) 0.0019(14) 0.0237(15) -0.0076(16)
N3 0.0386(13) 0.0442(16) 0.0672(18) 0.0021(12) 0.0221(12) 0.0026(14)
N4 0.0442(16) 0.058(2) 0.112(3) 0.0045(16) 0.0378(17) 0.010(2)
O1 0.0539(15) 0.117(2) 0.082(2) 0.0055(15) 0.0422(15) 0.0129(18)
O2 0.0421(12) 0.0922(18) 0.0738(17) 0.0151(12) 0.0262(12) 0.0163(14)
O3 0.0417(12) 0.115(2) 0.0534(15) 0.0081(13) 0.0213(11) 0.0109(14)
O4 0.0451(13) 0.088(2) 0.099(2) -0.0021(14) 0.0388(14) 0.0017(17)
O5 0.0394(11) 0.0574(14) 0.0850(17) -0.0045(10) 0.0296(11) -0.0071(12)
O6 0.0515(13) 0.0573(14) 0.103(2) 0.0036(11) 0.0444(13) -0.0021(13)

loop_
_atom_type_symbol
_atom_type_description
_atom_type_scat_dispersion_real
_atom_type_scat_dispersion_imag
_atom_type_scat_source
C C 0.0033 0.0016 'International Tables Vol C Tables 4.2.6.8 and 6.1.1.4'
H H 0.0000 0.0000 'International Tables Vol C Tables 4.2.6.8 and 6.1.1.4'
N N 0.0061 0.0033 'International Tables Vol C Tables 4.2.6.8 and 6.1.1.4'
O O 0.0106 0.0060 'International Tables Vol C Tables 4.2.6.8 and 6.1.1.4'

loop_
_geom_angle_atom_site_label_1
_geom_angle_atom_site_label_2
_geom_angle_atom_site_label_3
_geom_angle
C6 C1 C2 119.2(3)
C6 C1 C7 119.6(3)
C2 C1 C7 121.2(3)
C5 C6 C1 121.4(4)
C5 C6 H6 119.3
C1 C6 H6 119.3
C6 C5 C4 119.1(4)
C6 C5 H5 120.5
C4 C5 H5 120.5
C5 C4 C3 121.2(4)
C5 C4 H4 119.4
C3 C4 H4 119.4
C4 C3 C2 120.0(4)
C4 C3 H3 120.0
C2 C3 H3 120.0
O1 C2 C3 118.3(4)
O1 C2 C1 122.5(3)
C3 C2 C1 119.2(4)
O2 C7 O3 122.4(3)
O2 C7 C1 119.9(3)
O3 C7 C1 117.8(3)
N2 C8 N1 118.5(3)
N2 C8 C9 123.8(3)
N1 C8 C9 117.7(3)
C10 C9 C8 121.2(3)
C10 C9 H9 119.4
C8 C9 H9 119.4
C9 C10 C11 119.0(3)
C9 C10 C13 122.6(3)
C11 C10 C13 118.4(3)
C12 C11 C10 118.6(3)
C12 C11 H11 122.1(16)
C10 C11 H11 119.3(16)
C11 C12 N1 121.6(3)
C11 C12 H12 119.2
N1 C12 H12 119.2
C10 C13 H13A 109.5
C10 C13 H13B 109.5
H13A C13 H13B 109.5
C10 C13 H13C 109.5
H13A C13 H13C 109.5
H13B C13 H13C 109.5
C15 C14 C19 118.1(3)
C15 C14 C20 121.1(3)
C19 C14 C20 120.8(3)
C16 C15 C14 121.5(3)
C16 C15 H15 119.2
C14 C15 H15 119.2
C15 C16 C17 119.6(4)
C15 C16 H16 120.2
C17 C16 H16 120.2
C18 C17 C16 120.6(4)
C18 C17 H17 119.7
C16 C17 H17 119.7
C17 C18 C19 120.3(3)
C17 C18 H18 119.8
C19 C18 H18 119.8
O4 C19 C18 118.6(3)
O4 C19 C14 121.6(3)
C18 C19 C14 119.8(3)
O5 C20 O6 122.6(3)
O5 C20 C14 119.9(3)
O6 C20 C14 117.5(2)
N4 C21 N3 118.0(3)
N4 C21 C22 123.5(3)
N3 C21 C22 118.5(3)
C23 C22 C21 121.0(3)
C23 C22 H22 119.5
C21 C22 H22 119.5
C22 C23 C24 118.6(3)
C22 C23 C26 121.6(3)
C24 C23 C26 119.8(3)
C25 C24 C23 119.3(3)
C25 C24 H24 120.3
C23 C24 H24 120.3
C24 C25 N3 121.5(3)
C24 C25 H25 119.2
N3 C25 H25 119.2
C23 C26 H26A 109.5
C23 C26 H26B 109.5
H26A C26 H26B 109.5
C23 C26 H26C 109.5
H26A C26 H26C 109.5
H26B C26 H26C 109.5
C12 N1 C8 121.9(3)
C12 N1 H1 119.1
C8 N1 H1 119.1
C8 N2 H2A 118(2)
C8 N2 H2B 119(2)
H2A N2 H2B 122(3)
C21 N3 C25 121.1(3)
C21 N3 H3A 119(2)
C25 N3 H3A 120(2)
C21 N4 H4A 118(2)
C21 N4 H4B 113(3)
H4A N4 H4B 129(3)
C2 O1 H1A 108(3)
C19 O4 H4C 105(3)

loop_
_geom_bond_atom_site_label_1
_geom_bond_atom_site_label_2
_geom_bond_distance
C1 C6 1.382(4)
C1 C2 1.398(4)
C1 C7 1.477(4)
C6 C5 1.365(5)
C6 H6 0.9300
C5 C4 1.371(7)
C5 H5 0.9300
C4 C3 1.372(6)
C4 H4 0.9300
C3 C2 1.382(5)
C3 H3 0.9300
C2 O1 1.352(4)
C7 O2 1.252(3)
C7 O3 1.269(4)
C8 N2 1.329(4)
C8 N1 1.349(3)
C8 C9 1.399(4)
C9 C10 1.355(4)
C9 H9 0.9300
C10 C11 1.413(4)
C10 C13 1.501(4)
C11 C12 1.345(4)
C11 H11 1.01(3)
C12 N1 1.347(4)
C12 H12 0.9300
C13 H13A 0.9600
C13 H13B 0.9600
C13 H13C 0.9600
C14 C15 1.381(4)
C14 C19 1.400(4)
C14 C20 1.484(4)
C15 C16 1.371(5)
C15 H15 0.9300
C16 C17 1.373(5)
C16 H16 0.9300
C17 C18 1.357(5)
C17 H17 0.9300
C18 C19 1.389(5)
C18 H18 0.9300
C19 O4 1.348(4)
C20 O5 1.255(3)
C20 O6 1.271(3)
C21 N4 1.333(4)
C21 N3 1.345(4)
C21 C22 1.396(4)
C22 C23 1.359(4)
C22 H22 0.9300
C23 C24 1.403(4)
C23 C26 1.493(4)
C24 C25 1.343(4)
C24 H24 0.9300
C25 N3 1.352(4)
C25 H25 0.9300
C26 H26A 0.9600
C26 H26B 0.9600
C26 H26C 0.9600
N1 H1 0.8600
N2 H2A 0.853(10)
N2 H2B 0.859(10)
N3 H3A 0.861(10)
N4 H4A 0.860(10)
N4 H4B 0.855(10)
O1 H1A 0.825(10)
O4 H4C 0.826(10)

loop_
_geom_hbond_atom_site_label_D
_geom_hbond_atom_site_label_H
_geom_hbond_atom_site_label_A
_geom_hbond_site_symmetry_A
_geom_hbond_distance_DH
_geom_hbond_distance_HA
_geom_hbond_distance_DA
_geom_hbond_angle_DHA
_geom_hbond_publ_flag
O1 H1A O3 . 0.825(10) 1.81(2) 2.546(3) 149(4) y
O4 H4C O6 . 0.826(10) 1.74(2) 2.508(3) 154(4) y
N1 H1 O3 4_565 0.86 1.79 2.648(3) 173 y
N2 H2B O2 4_565 0.859(10) 2.002(11) 2.858(4) 175(3) y
N2 H2A O5 3_565 0.853(10) 2.050(13) 2.890(3) 168(3) y
N3 H3A O5 3_565 0.861(10) 1.889(12) 2.743(3) 172(3) y
N4 H4A O6 3_565 0.860(10) 1.955(11) 2.814(4) 177(3) y
N4 H4B O2 3_565 0.855(10) 2.045(13) 2.891(4) 170(4) y
C12 H12 O4 3_665 0.93 2.52 3.390(4) 156 y

loop_
_geom_torsion_atom_site_label_1
_geom_torsion_atom_site_label_2
_geom_torsion_atom_site_label_3
_geom_torsion_atom_site_label_4
_geom_torsion
C2 C1 C6 C5 -0.6(5)
C7 C1 C6 C5 179.6(3)
C1 C6 C5 C4 1.2(6)
C6 C5 C4 C3 -0.9(7)
C5 C4 C3 C2 0.0(7)
C4 C3 C2 O1 -178.0(4)
C4 C3 C2 C1 0.5(6)
C6 C1 C2 O1 178.2(3)
C7 C1 C2 O1 -2.0(5)
C6 C1 C2 C3 -0.3(5)
C7 C1 C2 C3 179.5(3)
C6 C1 C7 O2 -1.7(5)
C2 C1 C7 O2 178.5(3)
C6 C1 C7 O3 178.8(3)
C2 C1 C7 O3 -1.0(4)
N2 C8 C9 C10 -179.9(3)
N1 C8 C9 C10 -1.3(4)
C8 C9 C10 C11 1.0(4)
C8 C9 C10 C13 -177.7(3)
C9 C10 C11 C12 -0.5(5)
C13 C10 C11 C12 178.3(3)
C10 C11 C12 N1 0.3(5)
C19 C14 C15 C16 -0.1(5)
C20 C14 C15 C16 179.1(3)
C14 C15 C16 C17 -1.1(6)
C15 C16 C17 C18 1.2(7)
C16 C17 C18 C19 0.0(6)
C17 C18 C19 O4 179.2(4)
C17 C18 C19 C14 -1.2(6)
C15 C14 C19 O4 -179.2(3)
C20 C14 C19 O4 1.6(5)
C15 C14 C19 C18 1.2(5)
C20 C14 C19 C18 -178.0(3)
C15 C14 C20 O5 -3.1(5)
C19 C14 C20 O5 176.1(3)
C15 C14 C20 O6 177.4(3)
C19 C14 C20 O6 -3.4(4)
N4 C21 C22 C23 -179.9(3)
N3 C21 C22 C23 1.0(5)
C21 C22 C23 C24 0.3(5)
C21 C22 C23 C26 -178.7(3)
C22 C23 C24 C25 -0.9(5)
C26 C23 C24 C25 178.1(3)
C23 C24 C25 N3 0.1(5)
C11 C12 N1 C8 -0.6(5)
N2 C8 N1 C12 179.7(3)
C9 C8 N1 C12 1.1(4)
N4 C21 N3 C25 179.0(3)
C22 C21 N3 C25 -1.8(5)
C24 C25 N3 C21 1.2(5)

_cod_database_fobs_code 1544148
